data_4085364
loop_
_publ_author_name
'Romanov, Alexander S.'
'Bochmann, Manfred'

_publ_section_title
;
 Gold(I) and Gold(III) Complexes of Cyclic (Alkyl)(amino)carbenes.
;
_journal_issue 11
_journal_name_full Organometallics
_journal_page_first 2439
_journal_page_last 2454
_journal_paper_doi 10.1021/om501211p
_journal_volume 34
_journal_year 2015
_chemical_formula_moiety 'C32 H48 Au N2, C6 H4 F2, F6 Sb'
_chemical_formula_sum 'C38 H52 Au F8 N2 Sb'
_chemical_formula_weight 1007.53
_chemical_name_systematic
; 
 ? 
;
_space_group_crystal_system triclinic
_space_group_IT_number 2
_space_group_name_Hall '-P 1'
_space_group_name_H-M_alt 'P -1'
_symmetry_space_group_name_Hall '-P 1'
_symmetry_space_group_name_H-M 'P -1'
_atom_sites_solution_hydrogens geom
_atom_sites_solution_primary direct
_atom_sites_solution_secondary difmap
_audit_creation_method SHELXL-97
_cell_angle_alpha 72.192(2)
_cell_angle_beta 81.332(2)
_cell_angle_gamma 69.265(2)
_cell_formula_units_Z 2
_cell_length_a 11.1563(3)
_cell_length_b 12.7846(3)
_cell_length_c 15.3216(4)
_cell_measurement_reflns_used 18617
_cell_measurement_temperature 140(2)
_cell_measurement_theta_max 32.5588
_cell_measurement_theta_min 2.8679
_cell_volume 1943.62(9)
_computing_cell_refinement
;                                                                         
CrysAlisPro, Agilent Technologies,                                        
Version 1.171.36.21 (release 14-08-2012 CrysAlis171 .NET)                 
(compiled Sep 14 2012,17:21:16)                                           
;
_computing_data_collection
;                                                                         
CrysAlisPro, Agilent Technologies,                                        
Version 1.171.36.21 (release 14-08-2012 CrysAlis171 .NET)                 
(compiled Sep 14 2012,17:21:16)                                           
;
_computing_data_reduction
;                                                                         
CrysAlisPro, Agilent Technologies,                                        
Version 1.171.36.21 (release 14-08-2012 CrysAlis171 .NET)                 
(compiled Sep 14 2012,17:21:16)                                           
;
_computing_molecular_graphics 'ORTEP (Johnson, 1976 and Farrugia, 1997)'
_computing_publication_material 'SHELXL-97 (Sheldrick, 2008) and WINGX (Farrugia, 1999)'
_computing_structure_refinement 'SHELXL-97 (Sheldrick, 2008)'
_computing_structure_solution 'SHELXS-97 (Sheldrick, 2008)'
_diffrn_ambient_temperature 140(2)
_diffrn_detector_area_resol_mean 16.0050
_diffrn_measured_fraction_theta_full 0.998
_diffrn_measured_fraction_theta_max 0.998
_diffrn_measurement_device_type 'Oxford Diffraction Xcalibur 3/Sapphire3 CCD'
_diffrn_measurement_method 'Thin slice \w scans'
_diffrn_radiation_monochromator graphite
_diffrn_radiation_source 'Enhance (Mo) X-ray Source'
_diffrn_radiation_type Mo-K\a
_diffrn_radiation_wavelength 0.71073
_diffrn_reflns_av_R_equivalents 0.0350
_diffrn_reflns_av_sigmaI/netI 0.0334
_diffrn_reflns_limit_h_max 14
_diffrn_reflns_limit_h_min -14
_diffrn_reflns_limit_k_max 16
_diffrn_reflns_limit_k_min -16
_diffrn_reflns_limit_l_max 20
_diffrn_reflns_limit_l_min -20
_diffrn_reflns_number 33862
_diffrn_reflns_theta_full 28.00
_diffrn_reflns_theta_max 28.00
_diffrn_reflns_theta_min 2.87
_exptl_absorpt_coefficient_mu 4.532
_exptl_absorpt_correction_T_max 0.3340
_exptl_absorpt_correction_T_min 0.2149
_exptl_absorpt_correction_type multi-scan
_exptl_absorpt_process_details
;                                                             
 CrysAlisPro RED, Oxford Diffraction Ltd., Version 1.171.33.66
 Empirical absorption correction using spherical harmonics,   
  implemented in SCALE3 ABSPACK scaling algorithm.            
;
_exptl_crystal_colour colorless
_exptl_crystal_density_diffrn 1.722
_exptl_crystal_density_meas ?
_exptl_crystal_density_method 'not measured'
_exptl_crystal_description block
_exptl_crystal_F_000 992
_exptl_crystal_size_max 0.49
_exptl_crystal_size_mid 0.44
_exptl_crystal_size_min 0.31
_refine_diff_density_max 0.739
_refine_diff_density_min -0.712
_refine_diff_density_rms 0.087
_refine_ls_extinction_method none
_refine_ls_goodness_of_fit_ref 1.025
_refine_ls_hydrogen_treatment constr
_refine_ls_matrix_type full
_refine_ls_number_parameters 460
_refine_ls_number_reflns 9356
_refine_ls_number_restraints 0
_refine_ls_restrained_S_all 1.025
_refine_ls_R_factor_all 0.0241
_refine_ls_R_factor_gt 0.0208
_refine_ls_shift/su_max 0.004
_refine_ls_shift/su_mean 0.000
_refine_ls_structure_factor_coef Fsqd
_refine_ls_weighting_details 'calc w=1/[\s^2^(Fo^2^)+(0.0160P)^2^+0.7500P] where P=(Fo^2^+2Fc^2^)/3'
_refine_ls_weighting_scheme calc
_refine_ls_wR_factor_gt 0.0437
_refine_ls_wR_factor_ref 0.0451
_reflns_number_gt 8669
_reflns_number_total 9356
_reflns_threshold_expression I>2sigma(I)
_cod_data_source_file om501211p_si_002.cif
_cod_data_source_block 17_[AdCAACAuCNtBu]SbF6'
_cod_depositor_comments
;
The following automatic conversions were performed:

'_exptl_crystal_density_meas' value 'not measured' was changed to '?'
- the value is perceived as not measured.

Automatic conversion script
Id: cif_fix_values 3008 2015-01-20 13:52:24Z robertas 

 Adding full bibliography for 4085360--4085377.cif.

 Adding full bibliography for 4085360--4085377.cif.
;
_cod_database_code 4085364

loop_
_symmetry_equiv_pos_as_xyz
'x, y, z'
'-x, -y, -z'

loop_
_atom_site_label
_atom_site_type_symbol
_atom_site_fract_x
_atom_site_fract_y
_atom_site_fract_z
_atom_site_U_iso_or_equiv
_atom_site_adp_type
_atom_site_occupancy
_atom_site_symmetry_multiplicity
_atom_site_calc_flag
_atom_site_refinement_flags
Au1 Au 0.135484(8) 0.729297(7) 0.784555(6) 0.01531(3) Uani 1 1 d .
N2 N -0.02749(19) 0.68371(17) 0.96823(14) 0.0196(4) Uani 1 1 d .
N1 N 0.30071(18) 0.70710(16) 0.61828(13) 0.0137(4) Uani 1 1 d .
C12 C 0.6467(2) 0.5183(2) 0.7395(2) 0.0296(6) Uani 1 1 d .
H12A H 0.6667 0.5275 0.6750 0.044 Uiso 1 1 calc R
H12B H 0.6756 0.4372 0.7717 0.044 Uiso 1 1 calc R
H12C H 0.6888 0.5585 0.7614 0.044 Uiso 1 1 calc R
C2 C 0.2309(2) 0.90254(19) 0.61381(16) 0.0140(4) Uani 1 1 d .
C27 C 0.3409(3) 0.7210(2) 0.44815(17) 0.0233(5) Uani 1 1 d .
H27A H 0.3823 0.6385 0.4600 0.035 Uiso 1 1 calc R
H27B H 0.3770 0.7598 0.3921 0.035 Uiso 1 1 calc R
H27C H 0.2507 0.7395 0.4425 0.035 Uiso 1 1 calc R
C9 C 0.4536(2) 0.3968(2) 0.74375(18) 0.0210(5) Uani 1 1 d .
H9A H 0.5191 0.3513 0.7839 0.025 Uiso 1 1 calc R
C6 C 0.2525(2) 0.53049(19) 0.62601(16) 0.0163(5) Uani 1 1 d .
C25 C 0.3191(2) 0.9371(2) 0.66333(17) 0.0174(5) Uani 1 1 d .
H25A H 0.4041 0.8774 0.6699 0.021 Uiso 1 1 calc R
C23 C 0.3324(2) 1.0548(2) 0.60494(18) 0.0217(5) Uani 1 1 d .
H23A H 0.3882 1.0761 0.6341 0.026 Uiso 1 1 calc R
H23B H 0.3704 1.0483 0.5448 0.026 Uiso 1 1 calc R
C17 C 0.0968(2) 0.99763(19) 0.60997(16) 0.0156(5) Uani 1 1 d .
H17A H 0.0379 0.9776 0.5816 0.019 Uiso 1 1 calc R
C14 C 0.1341(2) 0.5998(2) 0.57065(17) 0.0181(5) Uani 1 1 d .
H14A H 0.1306 0.6812 0.5499 0.022 Uiso 1 1 calc R
C20 C 0.1443(3) 1.1618(2) 0.69018(18) 0.0240(6) Uani 1 1 d .
H20A H 0.0613 1.2225 0.6849 0.029 Uiso 1 1 calc R
H20B H 0.2010 1.1834 0.7183 0.029 Uiso 1 1 calc R
C3 C 0.2846(2) 0.8895(2) 0.51769(16) 0.0191(5) Uani 1 1 d .
H3A H 0.2149 0.9150 0.4770 0.023 Uiso 1 1 calc R
H3B H 0.3396 0.9368 0.4921 0.023 Uiso 1 1 calc R
C15 C 0.0132(2) 0.5935(2) 0.63129(18) 0.0243(5) Uani 1 1 d .
H15A H 0.0135 0.6172 0.6849 0.036 Uiso 1 1 calc R
H15B H 0.0116 0.5152 0.6494 0.036 Uiso 1 1 calc R
H15C H -0.0614 0.6442 0.5976 0.036 Uiso 1 1 calc R
C10 C 0.4272(2) 0.5169(2) 0.71487(17) 0.0169(5) Uani 1 1 d .
C28 C 0.0343(2) 0.6941(2) 0.90153(17) 0.0199(5) Uani 1 1 d .
C4 C 0.3612(2) 0.7611(2) 0.52729(16) 0.0169(5) Uani 1 1 d .
C22 C 0.0391(2) 1.0145(2) 0.70389(17) 0.0188(5) Uani 1 1 d .
H22A H 0.0254 0.9434 0.7425 0.023 Uiso 1 1 calc R
H22B H -0.0433 1.0759 0.6965 0.023 Uiso 1 1 calc R
C8 C 0.3853(2) 0.3435(2) 0.71435(18) 0.0221(5) Uani 1 1 d .
H8A H 0.4070 0.2629 0.7329 0.027 Uiso 1 1 calc R
C18 C 0.1108(2) 1.1144(2) 0.55004(17) 0.0208(5) Uani 1 1 d .
H18A H 0.1462 1.1072 0.4895 0.025 Uiso 1 1 calc R
H18B H 0.0272 1.1742 0.5432 0.025 Uiso 1 1 calc R
C1 C 0.2299(2) 0.77983(19) 0.66433(16) 0.0136(4) Uani 1 1 d .
C30 C -0.1683(3) 0.7986(2) 1.0644(2) 0.0337(7) Uani 1 1 d .
H30A H -0.1010 0.8254 1.0714 0.051 Uiso 1 1 calc R
H30B H -0.2255 0.7977 1.1180 0.051 Uiso 1 1 calc R
H30C H -0.2150 0.8499 1.0114 0.051 Uiso 1 1 calc R
C29 C -0.1101(2) 0.6759(2) 1.05243(17) 0.0241(5) Uani 1 1 d .
C7 C 0.2849(2) 0.4097(2) 0.65748(17) 0.0197(5) Uani 1 1 d .
H7A H 0.2378 0.3731 0.6397 0.024 Uiso 1 1 calc R
C5 C 0.3283(2) 0.58151(19) 0.65372(16) 0.0150(5) Uani 1 1 d .
C21 C 0.1298(2) 1.0462(2) 0.74995(18) 0.0206(5) Uani 1 1 d .
H21A H 0.0942 1.0536 0.8111 0.025 Uiso 1 1 calc R
C19 C 0.1996(2) 1.1488(2) 0.59505(18) 0.0224(5) Uani 1 1 d .
H19A H 0.2083 1.2229 0.5566 0.027 Uiso 1 1 calc R
C24 C 0.2616(2) 0.9508(2) 0.75779(17) 0.0187(5) Uani 1 1 d .
H24A H 0.3190 0.9705 0.7869 0.022 Uiso 1 1 calc R
H24B H 0.2527 0.8777 0.7960 0.022 Uiso 1 1 calc R
C13 C 0.4677(3) 0.5500(2) 0.85908(19) 0.0294(6) Uani 1 1 d .
H13A H 0.3771 0.5851 0.8690 0.044 Uiso 1 1 calc R
H13B H 0.5132 0.5847 0.8840 0.044 Uiso 1 1 calc R
H13C H 0.4921 0.4681 0.8889 0.044 Uiso 1 1 calc R
C11 C 0.5009(2) 0.5690(2) 0.75615(18) 0.0208(5) Uani 1 1 d .
H11A H 0.4744 0.6529 0.7270 0.025 Uiso 1 1 calc R
C32 C -0.2121(3) 0.6293(2) 1.0387(2) 0.0306(6) Uani 1 1 d .
H32A H -0.1713 0.5558 1.0251 0.046 Uiso 1 1 calc R
H32B H -0.2634 0.6834 0.9887 0.046 Uiso 1 1 calc R
H32C H -0.2658 0.6193 1.0937 0.046 Uiso 1 1 calc R
C31 C -0.0251(3) 0.5932(3) 1.1310(2) 0.0381(7) Uani 1 1 d .
H31A H 0.0153 0.5188 1.1189 0.057 Uiso 1 1 calc R
H31B H -0.0766 0.5845 1.1872 0.057 Uiso 1 1 calc R
H31C H 0.0394 0.6241 1.1364 0.057 Uiso 1 1 calc R
C16 C 0.1374(3) 0.5595(2) 0.48565(18) 0.0261(6) Uani 1 1 d .
H16A H 0.2140 0.5634 0.4486 0.039 Uiso 1 1 calc R
H16B H 0.0637 0.6090 0.4507 0.039 Uiso 1 1 calc R
H16C H 0.1367 0.4809 0.5044 0.039 Uiso 1 1 calc R
C26 C 0.5050(2) 0.7297(2) 0.53548(18) 0.0237(5) Uani 1 1 d .
H26A H 0.5193 0.7562 0.5840 0.036 Uiso 1 1 calc R
H26B H 0.5416 0.7662 0.4787 0.036 Uiso 1 1 calc R
H26C H 0.5446 0.6469 0.5489 0.036 Uiso 1 1 calc R
F7 F 0.13271(17) 0.79112(18) 0.16387(16) 0.0573(6) Uani 1 1 d .
F8 F 0.2263(2) 0.7157(2) 0.01535(16) 0.0656(6) Uani 1 1 d .
C35 C 0.4034(3) 0.8954(2) 0.1002(2) 0.0355(7) Uani 1 1 d .
H35A H 0.4439 0.9358 0.1201 0.043 Uiso 1 1 calc R
C36 C 0.4523(3) 0.8564(2) 0.0233(2) 0.0345(7) Uani 1 1 d .
H36A H 0.5255 0.8704 -0.0083 0.041 Uiso 1 1 calc R
C37 C 0.3924(3) 0.7962(3) -0.0069(2) 0.0373(7) Uani 1 1 d .
H37A H 0.4239 0.7709 -0.0592 0.045 Uiso 1 1 calc R
C38 C 0.2867(3) 0.7751(3) 0.0416(2) 0.0359(7) Uani 1 1 d .
C33 C 0.2383(3) 0.8142(2) 0.1177(2) 0.0336(7) Uani 1 1 d .
C34 C 0.2950(3) 0.8749(2) 0.1479(2) 0.0353(7) Uani 1 1 d .
H34A H 0.2613 0.9018 0.1993 0.042 Uiso 1 1 calc R
Sb1 Sb 0.291613(17) 0.153914(15) 0.253630(12) 0.02395(4) Uani 1 1 d .
F1 F 0.3923(2) -0.00243(16) 0.28979(14) 0.0591(6) Uani 1 1 d .
F2 F 0.2565(2) 0.13196(15) 0.14635(12) 0.0523(6) Uani 1 1 d .
F3 F 0.19155(16) 0.31008(14) 0.21357(12) 0.0372(4) Uani 1 1 d .
F4 F 0.32897(18) 0.17475(18) 0.36055(12) 0.0465(5) Uani 1 1 d .
F5 F 0.14794(18) 0.11697(18) 0.31455(14) 0.0542(6) Uani 1 1 d .
F6 F 0.43510(17) 0.19385(19) 0.19402(14) 0.0581(6) Uani 1 1 d .

loop_
_atom_site_aniso_label
_atom_site_aniso_U_11
_atom_site_aniso_U_22
_atom_site_aniso_U_33
_atom_site_aniso_U_23
_atom_site_aniso_U_13
_atom_site_aniso_U_12
Au1 0.01766(5) 0.01504(5) 0.01309(5) -0.00328(3) 0.00282(3) -0.00711(3)
N2 0.0213(11) 0.0214(10) 0.0141(11) -0.0028(8) 0.0020(9) -0.0073(8)
N1 0.0141(9) 0.0149(9) 0.0127(10) -0.0033(8) 0.0009(8) -0.0066(7)
C12 0.0216(13) 0.0305(14) 0.0379(17) -0.0103(13) -0.0053(12) -0.0078(11)
C2 0.0147(11) 0.0123(10) 0.0144(11) -0.0018(9) -0.0016(9) -0.0050(8)
C27 0.0314(14) 0.0271(13) 0.0164(13) -0.0100(11) 0.0069(11) -0.0152(11)
C9 0.0199(12) 0.0182(12) 0.0213(13) -0.0039(10) -0.0003(10) -0.0036(10)
C6 0.0196(12) 0.0161(11) 0.0145(12) -0.0057(9) 0.0024(10) -0.0073(9)
C25 0.0169(11) 0.0149(11) 0.0208(13) -0.0033(9) -0.0018(10) -0.0066(9)
C23 0.0261(13) 0.0207(12) 0.0220(13) -0.0052(10) 0.0001(11) -0.0133(10)
C17 0.0163(11) 0.0156(11) 0.0157(12) -0.0038(9) -0.0012(9) -0.0064(9)
C14 0.0215(12) 0.0167(11) 0.0186(13) -0.0041(9) -0.0019(10) -0.0093(9)
C20 0.0323(14) 0.0169(12) 0.0253(14) -0.0079(11) 0.0004(12) -0.0098(11)
C3 0.0256(13) 0.0179(12) 0.0130(12) -0.0023(9) 0.0016(10) -0.0089(10)
C15 0.0216(13) 0.0273(13) 0.0233(14) -0.0061(11) -0.0017(11) -0.0077(11)
C10 0.0159(11) 0.0179(11) 0.0171(12) -0.0069(10) 0.0016(10) -0.0050(9)
C28 0.0218(12) 0.0179(12) 0.0191(13) -0.0032(10) -0.0009(11) -0.0070(10)
C4 0.0213(12) 0.0184(11) 0.0119(11) -0.0050(9) 0.0058(10) -0.0094(9)
C22 0.0170(12) 0.0147(11) 0.0233(13) -0.0050(10) -0.0006(10) -0.0038(9)
C8 0.0252(13) 0.0146(11) 0.0242(14) -0.0042(10) 0.0036(11) -0.0067(10)
C18 0.0236(13) 0.0159(11) 0.0185(13) -0.0018(10) -0.0027(10) -0.0030(10)
C1 0.0122(11) 0.0161(11) 0.0129(11) -0.0032(9) -0.0022(9) -0.0053(9)
C30 0.0397(17) 0.0354(16) 0.0245(15) -0.0135(13) 0.0050(13) -0.0086(13)
C29 0.0245(13) 0.0287(14) 0.0132(13) -0.0026(10) 0.0050(10) -0.0069(11)
C7 0.0239(13) 0.0180(12) 0.0209(13) -0.0084(10) 0.0045(10) -0.0109(10)
C5 0.0180(11) 0.0125(10) 0.0147(12) -0.0054(9) 0.0044(9) -0.0058(9)
C21 0.0273(13) 0.0177(12) 0.0179(13) -0.0069(10) 0.0018(11) -0.0083(10)
C19 0.0295(14) 0.0138(11) 0.0239(14) -0.0007(10) -0.0018(11) -0.0106(10)
C24 0.0251(13) 0.0170(11) 0.0174(12) -0.0041(10) -0.0033(10) -0.0104(10)
C13 0.0340(15) 0.0290(14) 0.0267(15) -0.0097(12) -0.0064(13) -0.0083(12)
C11 0.0226(13) 0.0186(12) 0.0228(14) -0.0072(10) -0.0035(11) -0.0063(10)
C32 0.0256(14) 0.0334(15) 0.0303(16) -0.0063(12) 0.0098(12) -0.0131(12)
C31 0.0387(17) 0.0441(18) 0.0186(15) 0.0035(13) -0.0002(13) -0.0089(14)
C16 0.0327(15) 0.0292(14) 0.0221(14) -0.0095(11) -0.0023(12) -0.0144(12)
C26 0.0211(13) 0.0270(13) 0.0240(14) -0.0080(11) 0.0075(11) -0.0115(10)
F7 0.0357(11) 0.0628(13) 0.0765(16) -0.0301(12) 0.0252(10) -0.0216(9)
F8 0.0569(13) 0.0947(17) 0.0708(16) -0.0438(14) -0.0038(12) -0.0370(13)
C35 0.0387(17) 0.0211(14) 0.0445(19) -0.0068(13) 0.0000(15) -0.0097(12)
C36 0.0293(15) 0.0248(14) 0.0407(18) -0.0028(13) 0.0061(14) -0.0067(12)
C37 0.0390(17) 0.0413(17) 0.0260(16) -0.0115(13) 0.0020(14) -0.0061(14)
C38 0.0299(16) 0.0423(17) 0.0361(18) -0.0121(14) -0.0071(14) -0.0090(13)
C33 0.0231(14) 0.0298(15) 0.0404(18) -0.0077(13) 0.0062(13) -0.0044(11)
C34 0.0437(18) 0.0228(14) 0.0323(17) -0.0099(12) 0.0067(14) -0.0038(12)
Sb1 0.02425(9) 0.03205(10) 0.01661(9) -0.00679(7) -0.00269(7) -0.00966(7)
F1 0.0758(15) 0.0362(10) 0.0485(13) -0.0030(9) -0.0324(12) 0.0062(10)
F2 0.0839(15) 0.0349(10) 0.0318(10) -0.0166(8) -0.0316(10) 0.0060(9)
F3 0.0379(10) 0.0318(9) 0.0435(11) -0.0182(8) -0.0012(8) -0.0068(7)
F4 0.0522(11) 0.0803(14) 0.0273(10) -0.0192(9) -0.0028(9) -0.0416(11)
F5 0.0482(12) 0.0795(14) 0.0463(12) 0.0013(10) -0.0094(10) -0.0472(11)
F6 0.0275(10) 0.0858(15) 0.0392(12) 0.0038(11) 0.0094(9) -0.0147(10)

loop_
_atom_type_symbol
_atom_type_description
_atom_type_scat_dispersion_real
_atom_type_scat_dispersion_imag
_atom_type_scat_source
C C 0.0033 0.0016 'International Tables Vol C Tables 4.2.6.8 and 6.1.1.4'
Au Au -2.0133 8.8022 'International Tables Vol C Tables 4.2.6.8 and 6.1.1.4'
F F 0.0171 0.0103 'International Tables Vol C Tables 4.2.6.8 and 6.1.1.4'
N N 0.0061 0.0033 'International Tables Vol C Tables 4.2.6.8 and 6.1.1.4'
Sb Sb -0.5866 1.5461 'International Tables Vol C Tables 4.2.6.8 and 6.1.1.4'
H H 0.0000 0.0000 'International Tables Vol C Tables 4.2.6.8 and 6.1.1.4'

loop_
_geom_angle_atom_site_label_1
_geom_angle_atom_site_label_2
_geom_angle_atom_site_label_3
_geom_angle
C28 Au1 C1 175.05(9)
C28 N2 C29 177.5(2)
C1 N1 C5 122.62(19)
C1 N1 C4 115.44(18)
C5 N1 C4 121.80(18)
C11 C12 H12A 109.5
C11 C12 H12B 109.5
H12A C12 H12B 109.5
C11 C12 H12C 109.5
H12A C12 H12C 109.5
H12B C12 H12C 109.5
C1 C2 C3 101.75(18)
C1 C2 C17 114.16(18)
C3 C2 C17 111.69(18)
C1 C2 C25 109.71(18)
C3 C2 C25 113.15(19)
C17 C2 C25 106.52(18)
C4 C27 H27A 109.5
C4 C27 H27B 109.5
H27A C27 H27B 109.5
C4 C27 H27C 109.5
H27A C27 H27C 109.5
H27B C27 H27C 109.5
C8 C9 C10 121.8(2)
C8 C9 H9A 119.1
C10 C9 H9A 119.1
C7 C6 C5 117.0(2)
C7 C6 C14 119.1(2)
C5 C6 C14 123.7(2)
C24 C25 C23 107.83(19)
C24 C25 C2 111.52(19)
C23 C25 C2 109.01(19)
C24 C25 H25A 109.5
C23 C25 H25A 109.5
C2 C25 H25A 109.5
C19 C23 C25 109.7(2)
C19 C23 H23A 109.7
C25 C23 H23A 109.7
C19 C23 H23B 109.7
C25 C23 H23B 109.7
H23A C23 H23B 108.2
C22 C17 C18 107.49(19)
C22 C17 C2 113.84(19)
C18 C17 C2 108.23(19)
C22 C17 H17A 109.1
C18 C17 H17A 109.1
C2 C17 H17A 109.1
C6 C14 C15 110.1(2)
C6 C14 C16 112.5(2)
C15 C14 C16 110.5(2)
C6 C14 H14A 107.9
C15 C14 H14A 107.9
C16 C14 H14A 107.9
C19 C20 C21 109.2(2)
C19 C20 H20A 109.8
C21 C20 H20A 109.8
C19 C20 H20B 109.8
C21 C20 H20B 109.8
H20A C20 H20B 108.3
C4 C3 C2 107.93(18)
C4 C3 H3A 110.1
C2 C3 H3A 110.1
C4 C3 H3B 110.1
C2 C3 H3B 110.1
H3A C3 H3B 108.4
C14 C15 H15A 109.5
C14 C15 H15B 109.5
H15A C15 H15B 109.5
C14 C15 H15C 109.5
H15A C15 H15C 109.5
H15B C15 H15C 109.5
C9 C10 C5 116.9(2)
C9 C10 C11 118.1(2)
C5 C10 C11 124.8(2)
N2 C28 Au1 174.2(2)
C26 C4 C27 108.5(2)
C26 C4 N1 110.10(19)
C27 C4 N1 112.53(18)
C26 C4 C3 114.44(19)
C27 C4 C3 111.9(2)
N1 C4 C3 99.30(18)
C17 C22 C21 110.19(19)
C17 C22 H22A 109.6
C21 C22 H22A 109.6
C17 C22 H22B 109.6
C21 C22 H22B 109.6
H22A C22 H22B 108.1
C7 C8 C9 120.0(2)
C7 C8 H8A 120.0
C9 C8 H8A 120.0
C19 C18 C17 109.68(19)
C19 C18 H18A 109.7
C17 C18 H18A 109.7
C19 C18 H18B 109.7
C17 C18 H18B 109.7
H18A C18 H18B 108.2
N1 C1 C2 110.0(2)
N1 C1 Au1 122.53(16)
C2 C1 Au1 127.44(16)
C29 C30 H30A 109.5
C29 C30 H30B 109.5
H30A C30 H30B 109.5
C29 C30 H30C 109.5
H30A C30 H30C 109.5
H30B C30 H30C 109.5
N2 C29 C32 106.9(2)
N2 C29 C31 107.2(2)
C32 C29 C31 111.8(2)
N2 C29 C30 106.9(2)
C32 C29 C30 112.1(2)
C31 C29 C30 111.6(2)
C8 C7 C6 121.4(2)
C8 C7 H7A 119.3
C6 C7 H7A 119.3
C10 C5 C6 122.7(2)
C10 C5 N1 119.01(19)
C6 C5 N1 118.3(2)
C20 C21 C24 109.3(2)
C20 C21 C22 108.6(2)
C24 C21 C22 109.24(19)
C20 C21 H21A 109.9
C24 C21 H21A 109.9
C22 C21 H21A 109.9
C20 C19 C18 110.3(2)
C20 C19 C23 108.9(2)
C18 C19 C23 109.8(2)
C20 C19 H19A 109.3
C18 C19 H19A 109.3
C23 C19 H19A 109.3
C25 C24 C21 110.97(19)
C25 C24 H24A 109.4
C21 C24 H24A 109.4
C25 C24 H24B 109.4
C21 C24 H24B 109.4
H24A C24 H24B 108.0
C11 C13 H13A 109.5
C11 C13 H13B 109.5
H13A C13 H13B 109.5
C11 C13 H13C 109.5
H13A C13 H13C 109.5
H13B C13 H13C 109.5
C10 C11 C13 110.3(2)
C10 C11 C12 112.2(2)
C13 C11 C12 109.7(2)
C10 C11 H11A 108.2
C13 C11 H11A 108.2
C12 C11 H11A 108.2
C29 C32 H32A 109.5
C29 C32 H32B 109.5
H32A C32 H32B 109.5
C29 C32 H32C 109.5
H32A C32 H32C 109.5
H32B C32 H32C 109.5
C29 C31 H31A 109.5
C29 C31 H31B 109.5
H31A C31 H31B 109.5
C29 C31 H31C 109.5
H31A C31 H31C 109.5
H31B C31 H31C 109.5
C14 C16 H16A 109.5
C14 C16 H16B 109.5
H16A C16 H16B 109.5
C14 C16 H16C 109.5
H16A C16 H16C 109.5
H16B C16 H16C 109.5
C4 C26 H26A 109.5
C4 C26 H26B 109.5
H26A C26 H26B 109.5
C4 C26 H26C 109.5
H26A C26 H26C 109.5
H26B C26 H26C 109.5
C34 C35 C36 120.5(3)
C34 C35 H35A 119.7
C36 C35 H35A 119.7
C35 C36 C37 120.2(3)
C35 C36 H36A 119.9
C37 C36 H36A 119.9
C38 C37 C36 118.7(3)
C38 C37 H37A 120.6
C36 C37 H37A 120.6
F8 C38 C37 120.7(3)
F8 C38 C33 118.3(3)
C37 C38 C33 121.0(3)
F7 C33 C34 119.9(3)
F7 C33 C38 118.9(3)
C34 C33 C38 121.2(3)
C33 C34 C35 118.5(3)
C33 C34 H34A 120.8
C35 C34 H34A 120.8
F5 Sb1 F4 89.73(8)
F5 Sb1 F1 90.32(10)
F4 Sb1 F1 89.83(9)
F5 Sb1 F2 90.83(9)
F4 Sb1 F2 179.23(9)
F1 Sb1 F2 89.64(8)
F5 Sb1 F3 90.38(9)
F4 Sb1 F3 91.87(8)
F1 Sb1 F3 178.17(8)
F2 Sb1 F3 88.66(7)
F5 Sb1 F6 178.57(10)
F4 Sb1 F6 89.14(9)
F1 Sb1 F6 90.56(10)
F2 Sb1 F6 90.32(10)
F3 Sb1 F6 88.78(8)

loop_
_geom_bond_atom_site_label_1
_geom_bond_atom_site_label_2
_geom_bond_distance
Au1 C28 1.986(3)
Au1 C1 2.022(2)
N2 C28 1.143(3)
N2 C29 1.467(3)
N1 C1 1.304(3)
N1 C5 1.461(3)
N1 C4 1.528(3)
C12 C11 1.537(3)
C12 H12A 0.9600
C12 H12B 0.9600
C12 H12C 0.9600
C2 C1 1.525(3)
C2 C3 1.539(3)
C2 C17 1.553(3)
C2 C25 1.575(3)
C27 C4 1.526(3)
C27 H27A 0.9600
C27 H27B 0.9600
C27 H27C 0.9600
C9 C8 1.381(3)
C9 C10 1.394(3)
C9 H9A 0.9300
C6 C7 1.397(3)
C6 C5 1.411(3)
C6 C14 1.516(3)
C25 C24 1.527(3)
C25 C23 1.543(3)
C25 H25A 0.9800
C23 C19 1.535(3)
C23 H23A 0.9700
C23 H23B 0.9700
C17 C22 1.531(3)
C17 C18 1.542(3)
C17 H17A 0.9800
C14 C15 1.530(3)
C14 C16 1.531(3)
C14 H14A 0.9800
C20 C19 1.529(4)
C20 C21 1.531(3)
C20 H20A 0.9700
C20 H20B 0.9700
C3 C4 1.532(3)
C3 H3A 0.9700
C3 H3B 0.9700
C15 H15A 0.9600
C15 H15B 0.9600
C15 H15C 0.9600
C10 C5 1.404(3)
C10 C11 1.524(3)
C4 C26 1.524(3)
C22 C21 1.538(3)
C22 H22A 0.9700
C22 H22B 0.9700
C8 C7 1.379(3)
C8 H8A 0.9300
C18 C19 1.532(3)
C18 H18A 0.9700
C18 H18B 0.9700
C30 C29 1.528(4)
C30 H30A 0.9600
C30 H30B 0.9600
C30 H30C 0.9600
C29 C32 1.524(4)
C29 C31 1.524(4)
C7 H7A 0.9300
C21 C24 1.536(3)
C21 H21A 0.9800
C19 H19A 0.9800
C24 H24A 0.9700
C24 H24B 0.9700
C13 C11 1.529(4)
C13 H13A 0.9600
C13 H13B 0.9600
C13 H13C 0.9600
C11 H11A 0.9800
C32 H32A 0.9600
C32 H32B 0.9600
C32 H32C 0.9600
C31 H31A 0.9600
C31 H31B 0.9600
C31 H31C 0.9600
C16 H16A 0.9600
C16 H16B 0.9600
C16 H16C 0.9600
C26 H26A 0.9600
C26 H26B 0.9600
C26 H26C 0.9600
F7 C33 1.358(3)
F8 C38 1.350(3)
C35 C34 1.380(4)
C35 C36 1.382(4)
C35 H35A 0.9300
C36 C37 1.387(4)
C36 H36A 0.9300
C37 C38 1.362(4)
C37 H37A 0.9300
C38 C33 1.370(4)
C33 C34 1.368(4)
C34 H34A 0.9300
Sb1 F5 1.8652(18)
Sb1 F4 1.8653(16)
Sb1 F1 1.8667(18)
Sb1 F2 1.8674(16)
Sb1 F3 1.8676(16)
Sb1 F6 1.8735(18)

loop_
_geom_torsion_atom_site_label_1
_geom_torsion_atom_site_label_2
_geom_torsion_atom_site_label_3
_geom_torsion_atom_site_label_4
_geom_torsion
C1 C2 C25 C24 -67.9(2)
C3 C2 C25 C24 179.19(18)
C17 C2 C25 C24 56.1(2)
C1 C2 C25 C23 173.1(2)
C3 C2 C25 C23 60.2(2)
C17 C2 C25 C23 -62.9(2)
C24 C25 C23 C19 -60.6(2)
C2 C25 C23 C19 60.7(3)
C1 C2 C17 C22 65.5(2)
C3 C2 C17 C22 -179.78(18)
C25 C2 C17 C22 -55.8(2)
C1 C2 C17 C18 -175.10(19)
C3 C2 C17 C18 -60.3(2)
C25 C2 C17 C18 63.7(2)
C7 C6 C14 C15 67.5(3)
C5 C6 C14 C15 -107.8(3)
C7 C6 C14 C16 -56.1(3)
C5 C6 C14 C16 128.6(2)
C1 C2 C3 C4 -23.3(2)
C17 C2 C3 C4 -145.45(19)
C25 C2 C3 C4 94.4(2)
C8 C9 C10 C5 -0.5(4)
C8 C9 C10 C11 175.7(2)
C29 N2 C28 Au1 20(7)
C1 Au1 C28 N2 -11(3)
C1 N1 C4 C26 107.7(2)
C5 N1 C4 C26 -68.1(3)
C1 N1 C4 C27 -131.2(2)
C5 N1 C4 C27 53.0(3)
C1 N1 C4 C3 -12.7(2)
C5 N1 C4 C3 171.47(19)
C2 C3 C4 C26 -95.5(2)
C2 C3 C4 C27 140.7(2)
C2 C3 C4 N1 21.7(2)
C18 C17 C22 C21 -61.8(2)
C2 C17 C22 C21 58.0(2)
C10 C9 C8 C7 -2.4(4)
C22 C17 C18 C19 60.1(2)
C2 C17 C18 C19 -63.2(3)
C5 N1 C1 C2 174.00(18)
C4 N1 C1 C2 -1.8(3)
C5 N1 C1 Au1 -6.3(3)
C4 N1 C1 Au1 177.96(14)
C3 C2 C1 N1 15.5(2)
C17 C2 C1 N1 135.9(2)
C25 C2 C1 N1 -104.6(2)
C3 C2 C1 Au1 -164.26(16)
C17 C2 C1 Au1 -43.8(3)
C25 C2 C1 Au1 75.7(2)
C28 Au1 C1 N1 -166.9(9)
C28 Au1 C1 C2 12.8(11)
C28 N2 C29 C32 98(6)
C28 N2 C29 C31 -142(5)
C28 N2 C29 C30 -22(6)
C9 C8 C7 C6 2.1(4)
C5 C6 C7 C8 1.0(4)
C14 C6 C7 C8 -174.6(2)
C9 C10 C5 C6 3.8(4)
C11 C10 C5 C6 -172.1(2)
C9 C10 C5 N1 -177.3(2)
C11 C10 C5 N1 6.8(4)
C7 C6 C5 C10 -4.0(4)
C14 C6 C5 C10 171.4(2)
C7 C6 C5 N1 177.0(2)
C14 C6 C5 N1 -7.5(3)
C1 N1 C5 C10 -82.0(3)
C4 N1 C5 C10 93.5(3)
C1 N1 C5 C6 97.0(3)
C4 N1 C5 C6 -87.5(3)
C19 C20 C21 C24 59.5(3)
C19 C20 C21 C22 -59.7(3)
C17 C22 C21 C20 62.2(3)
C17 C22 C21 C24 -57.0(2)
C21 C20 C19 C18 59.4(3)
C21 C20 C19 C23 -61.1(3)
C17 C18 C19 C20 -60.0(3)
C17 C18 C19 C23 60.0(3)
C25 C23 C19 C20 62.2(2)
C25 C23 C19 C18 -58.7(3)
C23 C25 C24 C21 59.4(2)
C2 C25 C24 C21 -60.2(2)
C20 C21 C24 C25 -59.6(2)
C22 C21 C24 C25 59.2(2)
C9 C10 C11 C13 -64.5(3)
C5 C10 C11 C13 111.3(3)
C9 C10 C11 C12 58.2(3)
C5 C10 C11 C12 -126.0(3)
C34 C35 C36 C37 0.1(4)
C35 C36 C37 C38 -1.1(4)
C36 C37 C38 F8 -179.2(3)
C36 C37 C38 C33 1.3(5)
F8 C38 C33 F7 0.4(4)
C37 C38 C33 F7 180.0(3)
F8 C38 C33 C34 -180.0(3)
C37 C38 C33 C34 -0.4(5)
F7 C33 C34 C35 179.0(3)
C38 C33 C34 C35 -0.6(4)
C36 C35 C34 C33 0.7(4)
